data_4328616
loop_
_publ_author_name
'Kaushik Ghosh'
'Pramod Kumar'
'Varun Mohan'
'Udai P. Singh'
'Sahba Kasiri'
'Subhrangsu S. Mandal'

_publ_section_title
;
 Nuclease Activity via Self-Activation and Anticancer Activity of a
 Mononuclear Copper(II) Complex: Novel Role of the Tertiary Butyl Group in
 the Ligand Frame
;
_journal_name_full 'Inorganic Chemistry'
_journal_page_first 3343
_journal_page_last 3345
_journal_paper_doi 10.1021/ic2016676
_journal_volume 51
_journal_year 2012
_chemical_formula_moiety 'C26 H30 Cl Cu N3 O, 0.5(C2 O), O'
_chemical_formula_sum 'C27 H30 Cl Cu N3 O2.5'
_chemical_formula_weight 535.54
_chemical_name_systematic
; 
 ? 
;
_space_group_IT_number 2
_symmetry_cell_setting triclinic
_symmetry_space_group_name_Hall '-P 1'
_symmetry_space_group_name_H-M 'P -1'
_atom_sites_solution_hydrogens geom
_atom_sites_solution_primary direct
_atom_sites_solution_secondary difmap
_audit_creation_method SHELXL-97
_cell_angle_alpha 78.059(2)
_cell_angle_beta 81.330(2)
_cell_angle_gamma 74.426(2)
_cell_formula_units_Z 2
_cell_length_a 8.4587(4)
_cell_length_b 12.3461(6)
_cell_length_c 13.1831(6)
_cell_measurement_reflns_used 98
_cell_measurement_temperature 273(2)
_cell_measurement_theta_max 28.67
_cell_measurement_theta_min 2.98
_cell_volume 1290.86(11)
_computing_cell_refinement 'Bruker Kappa Apex'
_computing_data_collection 'Bruker Kappa Apex'
_computing_data_reduction 'Bruker SAINT'
_computing_molecular_graphics 'Bruker SHELXTL'
_computing_publication_material 'Bruker SHELXTL'
_computing_structure_refinement 'SHELXL-97 (Sheldrick, 2008)'
_computing_structure_solution 'SHELXS-97 (Sheldrick, 2008)'
_diffrn_ambient_temperature 273(2)
_diffrn_measured_fraction_theta_full 0.964
_diffrn_measured_fraction_theta_max 0.964
_diffrn_measurement_device_type 'CCD area detector'
_diffrn_measurement_method 'phi omega scans'
_diffrn_radiation_monochromator graphite
_diffrn_radiation_source 'fine-focus sealed tube'
_diffrn_radiation_type MoK\a
_diffrn_radiation_wavelength 0.71073
_diffrn_reflns_av_R_equivalents 0.0000
_diffrn_reflns_av_sigmaI/netI 0.0490
_diffrn_reflns_limit_h_max 11
_diffrn_reflns_limit_h_min -11
_diffrn_reflns_limit_k_max 16
_diffrn_reflns_limit_k_min -16
_diffrn_reflns_limit_l_max 17
_diffrn_reflns_limit_l_min -17
_diffrn_reflns_number 6479
_diffrn_reflns_theta_full 28.35
_diffrn_reflns_theta_max 28.35
_diffrn_reflns_theta_min 2.83
_exptl_absorpt_coefficient_mu 0.980
_exptl_absorpt_correction_T_max 0.855
_exptl_absorpt_correction_T_min 0.800
_exptl_absorpt_correction_type multi-scan
_exptl_absorpt_process_details '(SADABS; Bruker, 2000)'
_exptl_crystal_colour blue
_exptl_crystal_density_diffrn 1.378
_exptl_crystal_description block
_exptl_crystal_F_000 558.0
_exptl_crystal_size_max 0.23
_exptl_crystal_size_mid 0.19
_exptl_crystal_size_min 0.16
_refine_diff_density_max 0.870
_refine_diff_density_min -0.436
_refine_diff_density_rms 0.070
_refine_ls_extinction_method none
_refine_ls_goodness_of_fit_ref 0.957
_refine_ls_hydrogen_treatment constr
_refine_ls_matrix_type full
_refine_ls_number_parameters 306
_refine_ls_number_reflns 30646
_refine_ls_number_restraints 0
_refine_ls_restrained_S_all 0.957
_refine_ls_R_factor_all 0.0550
_refine_ls_R_factor_gt 0.0448
_refine_ls_shift/su_max 0.002
_refine_ls_shift/su_mean 0.000
_refine_ls_structure_factor_coef Fsqd
_refine_ls_weighting_details 'calc w=1/[\s^2^(Fo^2^)+(0.1000P)^2^+0.5514P] where P=(Fo^2^+2Fc^2^)/3'
_refine_ls_weighting_scheme calc
_refine_ls_wR_factor_gt 0.1363
_refine_ls_wR_factor_ref 0.1477
_reflns_number_gt 25461
_reflns_number_total 6479
_reflns_threshold_expression >2sigma(I)
_cod_data_source_file ic2016676_si_004.cif
_cod_data_source_block ups1096k
_cod_depositor_comments
;

2021-04-14
Z value and formula fixed to values more according to usual
chemical conventions.                 miguel
;
_cod_original_formula_sum 'C54 H60 Cl2 Cu2 N6 O5'
_cod_original_formula_weight 1071.08
_cod_original_formula_moiety 'C52 H60 Cl2 Cu2 N6 O2, C2 O, 2(O)'
_cod_original_formula_units_Z 1
_cod_database_code 4328616

loop_
_symmetry_equiv_pos_as_xyz
'x, y, z'
'-x, -y, -z'

loop_
_atom_site_label
_atom_site_type_symbol
_atom_site_fract_x
_atom_site_fract_y
_atom_site_fract_z
_atom_site_U_iso_or_equiv
_atom_site_adp_type
_atom_site_occupancy
_atom_site_symmetry_multiplicity
_atom_site_calc_flag
_atom_site_refinement_flags
_atom_site_disorder_assembly
_atom_site_disorder_group
Cu1 Cu 1.035556(17) 0.065965(12) 0.862611(10) 0.03730(6) Uani 1 1 d . A 1
Cl1 Cl 1.07378(4) 0.13738(3) 0.99814(3) 0.05158(9) Uani 1 1 d . A 1
O1 O 0.84250(10) 0.17927(7) 0.83698(7) 0.0465(2) Uani 1 1 d . A 1
N1 N 1.00095(11) -0.01320(8) 0.75696(7) 0.0330(2) Uani 1 1 d . A 1
N2 N 1.25981(12) -0.03511(9) 0.84506(8) 0.0380(2) Uani 1 1 d . A 1
C7 C 0.60075(14) 0.11762(10) 0.65602(9) 0.0348(3) Uani 1 1 d . A 1
H7 H 0.6013 0.0595 0.6209 0.042 Uiso 1 1 calc R A 1
N3 N 1.13168(12) -0.10507(9) 0.73889(8) 0.0407(2) Uani 1 1 d . A 1
C10 C 0.47909(14) 0.29821(10) 0.70267(9) 0.0373(3) Uani 1 1 d . A 1
H10 H 0.3951 0.3649 0.6957 0.045 Uiso 1 1 calc R A 1
C11 C 1.11620(14) -0.19323(10) 0.68977(9) 0.0347(3) Uani 1 1 d . A 1
C12 C 0.47441(14) 0.21283(10) 0.64784(9) 0.0346(3) Uani 1 1 d . A 1
C13 C 0.72997(14) 0.18925(10) 0.77554(8) 0.0337(2) Uani 1 1 d . A 1
C14 C 0.33150(15) 0.23456(10) 0.58095(10) 0.0409(3) Uani 1 1 d . A 1
C15 C 0.59912(14) 0.29030(10) 0.76598(9) 0.0346(3) Uani 1 1 d . A 1
C16 C 0.59505(17) 0.38753(10) 0.82332(10) 0.0442(3) Uani 1 1 d . A 1
C17 C 0.86821(14) 0.00701(10) 0.71104(9) 0.0351(3) Uani 1 1 d . A 1
H17 H 0.8609 -0.0454 0.6716 0.042 Uiso 1 1 calc R A 1
C18 C 0.73287(14) 0.10416(9) 0.71701(9) 0.0321(2) Uani 1 1 d . A 1
C19 C 1.41819(16) -0.19446(11) 0.76852(10) 0.0452(3) Uani 1 1 d . A 1
H19 H 1.4231 -0.2488 0.7279 0.054 Uiso 1 1 calc R A 1
C20 C 1.05256(17) -0.28028(11) 0.74655(11) 0.0498(3) Uani 1 1 d . A 1
H20 H 1.0165 -0.2813 0.8169 0.060 Uiso 1 1 calc R A 1
C21 C 1.16869(16) -0.19127(12) 0.58525(10) 0.0459(3) Uani 1 1 d . A 1
H21 H 1.2093 -0.1307 0.5466 0.055 Uiso 1 1 calc R A 1
C22 C 1.27259(14) -0.11227(10) 0.78566(9) 0.0356(3) Uani 1 1 d . A 1
C24 C 0.4458(2) 0.48794(12) 0.80169(13) 0.0660(4) Uani 1 1 d . A 1
H24A H 0.4498 0.5178 0.7283 0.099 Uiso 1 1 calc R A 1
H24B H 0.4475 0.5466 0.8390 0.099 Uiso 1 1 calc R A 1
H24C H 0.3464 0.4625 0.8242 0.099 Uiso 1 1 calc R A 1
C25 C 0.34478(18) 0.33332(13) 0.49177(11) 0.0561(4) Uani 1 1 d . A 1
H25A H 0.4480 0.3139 0.4499 0.084 Uiso 1 1 calc R A 1
H25B H 0.3389 0.4004 0.5196 0.084 Uiso 1 1 calc R A 1
H25C H 0.2557 0.3479 0.4496 0.084 Uiso 1 1 calc R A 1
C27 C 1.39706(17) -0.03515(12) 0.88684(11) 0.0502(3) Uani 1 1 d . A 1
H27 H 1.3900 0.0196 0.9275 0.060 Uiso 1 1 calc R A 1
C28 C 1.0425(2) -0.36710(12) 0.69777(14) 0.0634(4) Uani 1 1 d . A 1
H28 H 0.9982 -0.4265 0.7354 0.076 Uiso 1 1 calc R A 1
C29 C 1.54373(16) -0.11104(13) 0.87218(11) 0.0539(4) Uani 1 1 d . A 1
H29 H 1.6356 -0.1079 0.9013 0.065 Uiso 1 1 calc R A 1
C30 C 1.55389(16) -0.19337(12) 0.81281(11) 0.0515(3) Uani 1 1 d . A 1
H30 H 1.6525 -0.2477 0.8031 0.062 Uiso 1 1 calc R A 1
C31 C 1.09716(18) -0.36610(12) 0.59485(14) 0.0591(4) Uani 1 1 d . A 1
H31 H 1.0908 -0.4252 0.5631 0.071 Uiso 1 1 calc R A 1
C33 C 1.16081(18) -0.27935(14) 0.53836(12) 0.0580(4) Uani 1 1 d . A 1
H33 H 1.1988 -0.2795 0.4684 0.070 Uiso 1 1 calc R A 1
C35 C 0.16719(16) 0.26634(14) 0.64837(12) 0.0610(4) Uani 1 1 d . A 1
H35A H 0.1532 0.3406 0.6652 0.091 Uiso 1 1 calc R A 1
H35B H 0.1675 0.2111 0.7114 0.091 Uiso 1 1 calc R A 1
H35C H 0.0781 0.2672 0.6107 0.091 Uiso 1 1 calc R A 1
C36 C 0.3356(2) 0.13081(13) 0.53462(14) 0.0677(5) Uani 1 1 d . A 1
H36A H 0.2420 0.1468 0.4959 0.102 Uiso 1 1 calc R A 1
H36B H 0.3321 0.0667 0.5896 0.102 Uiso 1 1 calc R A 1
H36C H 0.4352 0.1134 0.4890 0.102 Uiso 1 1 calc R A 1
C39 C 0.5850(2) 0.34308(13) 0.94200(11) 0.0711(5) Uani 1 1 d . A 1
H39A H 0.4850 0.3184 0.9642 0.107 Uiso 1 1 calc R A 1
H39B H 0.5857 0.4032 0.9778 0.107 Uiso 1 1 calc R A 1
H39C H 0.6780 0.2801 0.9578 0.107 Uiso 1 1 calc R A 1
C40 C 0.7508(2) 0.43228(14) 0.78638(15) 0.0722(5) Uani 1 1 d . A 1
H40A H 0.8466 0.3722 0.8036 0.108 Uiso 1 1 calc R A 1
H40B H 0.7462 0.4950 0.8202 0.108 Uiso 1 1 calc R A 1
H40C H 0.7568 0.4575 0.7123 0.108 Uiso 1 1 calc R A 1
O2 O 1.0000 0.5000 0.0000 0.348(4) Uiso 1 2 d S . .
C41 C 0.8915(10) 0.5992(7) -0.0001(6) 0.362(4) Uiso 1 1 d . . .
O3 O 0.952(2) 0.6011(19) 0.126(2) 1.273(19) Uiso 1 1 d . . .

loop_
_atom_site_aniso_label
_atom_site_aniso_U_11
_atom_site_aniso_U_22
_atom_site_aniso_U_33
_atom_site_aniso_U_23
_atom_site_aniso_U_13
_atom_site_aniso_U_12
Cu1 0.03553(10) 0.04307(10) 0.03403(9) -0.01303(7) -0.01077(6) -0.00214(7)
Cl1 0.0522(2) 0.0648(2) 0.04449(19) -0.02338(16) -0.01454(15) -0.01004(17)
O1 0.0446(5) 0.0463(5) 0.0499(5) -0.0238(4) -0.0210(4) 0.0073(4)
N1 0.0301(5) 0.0321(5) 0.0352(5) -0.0085(4) -0.0082(4) -0.0003(4)
N2 0.0337(6) 0.0442(6) 0.0372(5) -0.0090(4) -0.0103(4) -0.0063(5)
C7 0.0344(6) 0.0342(6) 0.0364(6) -0.0098(5) -0.0079(5) -0.0045(5)
N3 0.0335(6) 0.0399(6) 0.0487(6) -0.0170(5) -0.0150(5) 0.0039(5)
C10 0.0346(7) 0.0333(6) 0.0388(6) -0.0064(5) -0.0056(5) 0.0018(5)
C11 0.0270(6) 0.0327(6) 0.0429(7) -0.0110(5) -0.0090(5) 0.0016(5)
C12 0.0311(6) 0.0347(6) 0.0364(6) -0.0059(5) -0.0067(5) -0.0042(5)
C13 0.0350(6) 0.0357(6) 0.0290(6) -0.0067(5) -0.0051(5) -0.0044(5)
C14 0.0346(7) 0.0404(7) 0.0455(7) -0.0079(5) -0.0140(5) 0.0001(5)
C15 0.0368(6) 0.0317(6) 0.0336(6) -0.0089(5) -0.0022(5) -0.0040(5)
C16 0.0535(8) 0.0340(6) 0.0436(7) -0.0125(5) -0.0117(6) 0.0000(6)
C17 0.0375(7) 0.0335(6) 0.0345(6) -0.0089(5) -0.0094(5) -0.0038(5)
C18 0.0321(6) 0.0310(6) 0.0317(6) -0.0060(5) -0.0071(5) -0.0027(5)
C19 0.0381(7) 0.0462(7) 0.0490(7) -0.0122(6) -0.0102(6) -0.0003(6)
C20 0.0488(8) 0.0471(8) 0.0497(8) -0.0046(6) -0.0031(6) -0.0094(7)
C21 0.0496(8) 0.0498(8) 0.0419(7) -0.0109(6) -0.0036(6) -0.0165(7)
C22 0.0307(6) 0.0377(6) 0.0362(6) -0.0036(5) -0.0095(5) -0.0033(5)
C24 0.0805(12) 0.0408(8) 0.0743(11) -0.0253(7) -0.0237(9) 0.0096(8)
C25 0.0526(9) 0.0623(9) 0.0474(8) -0.0015(7) -0.0170(7) -0.0037(7)
C27 0.0417(8) 0.0607(9) 0.0532(8) -0.0161(7) -0.0145(6) -0.0109(7)
C28 0.0602(10) 0.0416(8) 0.0913(13) -0.0047(8) -0.0156(9) -0.0183(7)
C29 0.0348(8) 0.0688(10) 0.0602(9) -0.0103(7) -0.0169(6) -0.0103(7)
C30 0.0321(7) 0.0573(8) 0.0581(8) -0.0067(7) -0.0088(6) 0.0008(6)
C31 0.0477(9) 0.0446(8) 0.0923(12) -0.0334(8) -0.0256(8) 0.0027(7)
C33 0.0544(9) 0.0719(10) 0.0538(9) -0.0325(8) -0.0058(7) -0.0094(8)
C35 0.0349(8) 0.0767(11) 0.0689(10) -0.0098(8) -0.0102(7) -0.0092(7)
C36 0.0625(10) 0.0561(9) 0.0930(12) -0.0219(9) -0.0457(9) -0.0016(8)
C39 0.1000(14) 0.0595(10) 0.0449(8) -0.0241(7) -0.0085(8) 0.0078(9)
C40 0.0794(12) 0.0542(9) 0.0952(13) -0.0246(9) -0.0100(10) -0.0279(9)

loop_
_atom_type_symbol
_atom_type_description
_atom_type_scat_dispersion_real
_atom_type_scat_dispersion_imag
_atom_type_scat_source
C C 0.0033 0.0016 'International Tables Vol C Tables 4.2.6.8 and 6.1.1.4'
H H 0.0000 0.0000 'International Tables Vol C Tables 4.2.6.8 and 6.1.1.4'
N N 0.0061 0.0033 'International Tables Vol C Tables 4.2.6.8 and 6.1.1.4'
O O 0.0106 0.0060 'International Tables Vol C Tables 4.2.6.8 and 6.1.1.4'
Cl Cl 0.1484 0.1585 'International Tables Vol C Tables 4.2.6.8 and 6.1.1.4'
Cu Cu 0.3201 1.2651 'International Tables Vol C Tables 4.2.6.8 and 6.1.1.4'

loop_
_geom_angle_atom_site_label_1
_geom_angle_atom_site_label_2
_geom_angle_atom_site_label_3
_geom_angle
_geom_angle_site_symmetry_3
O1 Cu1 N1 91.21(4) .
O1 Cu1 N2 162.46(4) .
N1 Cu1 N2 81.01(4) .
O1 Cu1 Cl1 92.24(3) .
N1 Cu1 Cl1 172.99(3) .
N2 Cu1 Cl1 97.27(3) .
C13 O1 Cu1 130.84(7) .
C17 N1 N3 119.84(9) .
C17 N1 Cu1 126.73(8) .
N3 N1 Cu1 113.22(7) .
C22 N2 C27 117.75(11) .
C22 N2 Cu1 114.11(8) .
C27 N2 Cu1 128.13(9) .
C12 C7 C18 121.89(10) .
N1 N3 C22 114.45(9) .
N1 N3 C11 122.67(9) .
C22 N3 C11 122.29(9) .
C15 C10 C12 124.83(11) .
C20 C11 C21 120.52(11) .
C20 C11 N3 119.85(11) .
C21 C11 N3 119.63(11) .
C7 C12 C10 116.88(10) .
C7 C12 C14 124.62(10) .
C10 C12 C14 118.47(10) .
O1 C13 C18 122.85(10) .
O1 C13 C15 118.72(10) .
C18 C13 C15 118.43(10) .
C36 C14 C25 108.28(12) .
C36 C14 C35 109.14(11) .
C25 C14 C35 109.37(11) .
C36 C14 C12 112.09(10) .
C25 C14 C12 108.74(10) .
C35 C14 C12 109.19(10) .
C10 C15 C13 117.95(10) .
C10 C15 C16 121.57(11) .
C13 C15 C16 120.47(10) .
C24 C16 C15 111.99(10) .
C24 C16 C40 107.58(12) .
C15 C16 C40 109.48(11) .
C24 C16 C39 107.81(12) .
C15 C16 C39 109.44(11) .
C40 C16 C39 110.53(13) .
N1 C17 C18 124.40(10) .
C13 C18 C17 122.71(10) .
C13 C18 C7 119.89(10) .
C17 C18 C7 117.30(10) .
C30 C19 C22 118.41(12) .
C11 C20 C28 118.96(13) .
C33 C21 C11 119.82(12) .
N2 C22 C19 122.49(11) .
N2 C22 N3 116.08(10) .
C19 C22 N3 121.42(11) .
C29 C27 N2 123.13(12) .
C31 C28 C20 120.46(13) .
C27 C29 C30 118.49(12) .
C19 C30 C29 119.68(13) .
C33 C31 C28 120.52(13) .
C31 C33 C21 119.70(14) .
C41 O2 C41 180.0(5) 2_765
O2 C41 O3 87.8(8) .

loop_
_geom_bond_atom_site_label_1
_geom_bond_atom_site_label_2
_geom_bond_distance
_geom_bond_site_symmetry_2
Cu1 O1 1.8660(9) .
Cu1 N1 1.9546(9) .
Cu1 N2 1.9812(10) .
Cu1 Cl1 2.2479(3) .
O1 C13 1.3060(13) .
N1 C17 1.2966(14) .
N1 N3 1.3875(13) .
N2 C22 1.3268(15) .
N2 C27 1.3577(15) .
C7 C12 1.3577(16) .
C7 C18 1.4279(15) .
N3 C22 1.3967(14) .
N3 C11 1.4194(14) .
C10 C15 1.3803(16) .
C10 C12 1.4077(15) .
C11 C20 1.3643(17) .
C11 C21 1.3798(17) .
C12 C14 1.5363(16) .
C13 C18 1.4196(15) .
C13 C15 1.4258(16) .
C14 C36 1.5194(17) .
C14 C25 1.5238(18) .
C14 C35 1.5345(18) .
C15 C16 1.5359(15) .
C16 C24 1.5276(18) .
C16 C40 1.538(2) .
C16 C39 1.5447(19) .
C17 C18 1.4248(16) .
C19 C30 1.3683(17) .
C19 C22 1.3919(17) .
C20 C28 1.3858(19) .
C21 C33 1.3778(17) .
C27 C29 1.3539(19) .
C28 C31 1.365(2) .
C29 C30 1.3839(19) .
C31 C33 1.360(2) .
O2 C41 1.319(8) .
O2 C41 1.319(8) 2_765
C41 O3 1.82(2) .
